data_4088024
loop_
_publ_author_name
'Farrell, Kevin'
'M\"uller-Bunz, Helge'
'Albrecht, Martin'

_publ_section_title
;
 Synthesis, Isomerization, and Catalytic Transfer Hydrogenation Activity
 of Rhodium(III) Complexes Containing Both Chelating Dicarbenes and
 Diphosphine Ligands
;
_journal_issue 24
_journal_name_full Organometallics
_journal_page_first 5723
_journal_paper_doi 10.1021/acs.organomet.5b00809
_journal_volume 34
_journal_year 2015
_chemical_absolute_configuration ad
_chemical_formula_moiety 'C45 H54 N6 P2 Rh, 3 (B F4), C H2 Cl2, C2 H3 N'
_chemical_formula_sum 'C48 H59 B3 Cl2 F12 N7 P2 Rh'
_chemical_formula_weight 1230.20
_space_group_IT_number 9
_space_group_name_Hall 'C -2yc'
_space_group_name_H-M_alt 'C 1 c 1'
_symmetry_cell_setting monoclinic
_symmetry_space_group_name_Hall 'C -2yc'
_symmetry_space_group_name_H-M 'C 1 c 1'
_atom_sites_solution_hydrogens geom
_atom_sites_solution_primary direct
_atom_sites_solution_secondary difmap
_audit_creation_method SHELXL-97
_cell_angle_alpha 90.00
_cell_angle_beta 97.9400(8)
_cell_angle_gamma 90.00
_cell_formula_units_Z 4
_cell_length_a 13.3773(1)
_cell_length_b 24.0260(3)
_cell_length_c 16.9704(2)
_cell_measurement_reflns_used 38777
_cell_measurement_temperature 100(2)
_cell_measurement_theta_max 76.7990
_cell_measurement_theta_min 3.7810
_cell_volume 5402.05(10)
_computing_cell_refinement
; 
CrysAlisPro, Agilent Technologies, 
Version 1.171.36.24a (release 19-12-2012 CrysAlis171 .NET) 
(compiled Dec 19 2012,11:08:27) 
;
_computing_data_collection
; 
CrysAlisPro, Agilent Technologies, 
Version 1.171.36.24a (release 19-12-2012 CrysAlis171 .NET) 
(compiled Dec 19 2012,11:08:27) 
;
_computing_data_reduction
; 
CrysAlisPro, Agilent Technologies, 
Version 1.171.36.24a (release 19-12-2012 CrysAlis171 .NET) 
(compiled Dec 19 2012,11:08:27) 
;
_computing_structure_refinement 'SHELXL-97 (Sheldrick, 2008)'
_computing_structure_solution 'SHELXS-97 (Sheldrick, 2008)'
_diffrn_ambient_temperature 100(2)
_diffrn_detector_area_resol_mean 10.3196
_diffrn_measured_fraction_theta_full 0.995
_diffrn_measured_fraction_theta_max 0.995
_diffrn_measurement_device_type 'SuperNova, Dual, Cu at zero, Atlas'
_diffrn_measurement_method '\w scans'
_diffrn_radiation_monochromator mirror
_diffrn_radiation_source 'SuperNova (Cu) X-ray Source'
_diffrn_radiation_type CuK\a
_diffrn_radiation_wavelength 1.54184
_diffrn_reflns_av_R_equivalents 0.0391
_diffrn_reflns_av_sigmaI/netI 0.0236
_diffrn_reflns_limit_h_max 15
_diffrn_reflns_limit_h_min -16
_diffrn_reflns_limit_k_max 30
_diffrn_reflns_limit_k_min -30
_diffrn_reflns_limit_l_max 21
_diffrn_reflns_limit_l_min -21
_diffrn_reflns_number 56155
_diffrn_reflns_theta_full 76.80
_diffrn_reflns_theta_max 76.80
_diffrn_reflns_theta_min 3.68
_exptl_absorpt_coefficient_mu 4.754
_exptl_absorpt_correction_T_max 0.855
_exptl_absorpt_correction_T_min 0.479
_exptl_absorpt_correction_type analytical
_exptl_absorpt_process_details
; 
CrysAlisPro, Agilent Technologies, 
Version 1.171.36.24a (release 19-12-2012 CrysAlis171 .NET) 
(compiled Dec 19 2012,11:08:27) 
Analytical numeric absorption correction using a multifaceted crystal 
model based on expressions derived by R.C. Clark & J.S. Reid. 
(Clark, R. C. & Reid, J. S. (1995). Acta Cryst. A51, 887-897) 
;
_exptl_crystal_colour 'pale yellow'
_exptl_crystal_density_diffrn 1.513
_exptl_crystal_density_method 'not measured'
_exptl_crystal_description plate
_exptl_crystal_F_000 2512
_exptl_crystal_size_max 0.2692
_exptl_crystal_size_mid 0.1687
_exptl_crystal_size_min 0.0436
_platon_squeeze_details
; 
 PLATON: A.L. Spek, J. Appl. Cryst. 36 (2003), 7-13 
 PLATON version from 27.07.2012 
;
_refine_diff_density_max 0.666
_refine_diff_density_min -0.905
_refine_diff_density_rms 0.071
_refine_ls_abs_structure_details 'Flack H D (1983), Acta Cryst. A39, 876-881'
_refine_ls_abs_structure_Flack -0.011(5)
_refine_ls_extinction_method none
_refine_ls_goodness_of_fit_ref 1.020
_refine_ls_hydrogen_treatment constr
_refine_ls_matrix_type full
_refine_ls_number_parameters 628
_refine_ls_number_reflns 10595
_refine_ls_number_restraints 8
_refine_ls_restrained_S_all 1.020
_refine_ls_R_factor_all 0.0389
_refine_ls_R_factor_gt 0.0385
_refine_ls_shift/su_max 0.002
_refine_ls_shift/su_mean 0.000
_refine_ls_structure_factor_coef Fsqd
_refine_ls_weighting_details 'calc w=1/[\s^2^(Fo^2^)+(0.0644P)^2^+11.9762P] where P=(Fo^2^+2Fc^2^)/3'
_refine_ls_weighting_scheme calc
_refine_ls_wR_factor_gt 0.1012
_refine_ls_wR_factor_ref 0.1016
_reflns_number_gt 10451
_reflns_number_total 10595
_reflns_threshold_expression I>2\s(I)
_cod_data_source_file om5b00809_si_002.cif
_cod_data_source_block alb232sqz_6a
_cod_original_sg_symbol_H-M 'C c'
_cod_database_code 4088024

loop_
_symmetry_equiv_pos_as_xyz
'x, y, z'
'x, -y, z+1/2'
'x+1/2, y+1/2, z'
'x+1/2, -y+1/2, z+1/2'

loop_
_atom_site_label
_atom_site_type_symbol
_atom_site_fract_x
_atom_site_fract_y
_atom_site_fract_z
_atom_site_U_iso_or_equiv
_atom_site_adp_type
_atom_site_occupancy
_atom_site_symmetry_multiplicity
_atom_site_calc_flag
_atom_site_refinement_flags
_atom_site_disorder_assembly
_atom_site_disorder_group
Rh Rh 0.358243(14) 0.772189(9) 0.927910(13) 0.02048(6) Uani 1 1 d . . .
P1 P 0.31861(6) 0.78802(4) 0.79549(5) 0.02330(17) Uani 1 1 d . . .
P2 P 0.19431(6) 0.80458(4) 0.93978(5) 0.02316(17) Uani 1 1 d . . .
N1 N 0.6436(2) 0.70642(14) 0.88874(19) 0.0301(6) Uani 1 1 d . . .
N2 N 0.5869(2) 0.76966(12) 0.95900(18) 0.0240(6) Uani 1 1 d . . .
N3 N 0.5156(2) 0.85757(12) 0.98328(18) 0.0262(6) Uani 1 1 d . . .
N4 N 0.4542(3) 0.93955(13) 0.9562(2) 0.0337(7) Uani 1 1 d . A .
N5 N 0.3074(2) 0.68961(12) 0.91587(18) 0.0258(6) Uani 1 1 d . . .
N6 N 0.3872(2) 0.75197(14) 1.05084(18) 0.0267(6) Uani 1 1 d . . .
C1 C 0.5023(3) 0.74606(14) 0.9138(2) 0.0235(6) Uani 1 1 d . . .
C2 C 0.5396(3) 0.70719(16) 0.8701(2) 0.0273(7) Uani 1 1 d . . .
H2 H 0.5011 0.6838 0.8322 0.033 Uiso 1 1 calc R . .
C3 C 0.6721(3) 0.74464(19) 0.9438(2) 0.0303(7) Uani 1 1 d . . .
C4 C 0.7145(3) 0.6753(2) 0.8443(3) 0.0395(10) Uani 1 1 d . . .
H4 H 0.7813 0.6727 0.8788 0.047 Uiso 1 1 calc R . .
C5 C 0.6769(4) 0.6176(2) 0.8254(3) 0.0472(11) Uani 1 1 d . . .
H5A H 0.6587 0.6001 0.8736 0.071 Uiso 1 1 calc R . .
H5B H 0.7298 0.5957 0.8054 0.071 Uiso 1 1 calc R . .
H5C H 0.6173 0.6192 0.7847 0.071 Uiso 1 1 calc R . .
C6 C 0.7284(5) 0.7087(2) 0.7699(4) 0.0574(13) Uani 1 1 d . . .
H6A H 0.6626 0.7144 0.7376 0.086 Uiso 1 1 calc R . .
H6B H 0.7728 0.6882 0.7388 0.086 Uiso 1 1 calc R . .
H6C H 0.7586 0.7448 0.7857 0.086 Uiso 1 1 calc R . .
C7 C 0.7756(3) 0.7552(2) 0.9842(3) 0.0445(10) Uani 1 1 d . . .
H7A H 0.7933 0.7271 1.0256 0.067 Uiso 1 1 calc R . .
H7B H 0.7787 0.7923 1.0085 0.067 Uiso 1 1 calc R . .
H7C H 0.8232 0.7532 0.9453 0.067 Uiso 1 1 calc R . .
C8 C 0.5822(3) 0.81323(16) 1.0173(2) 0.0285(8) Uani 1 1 d . . .
H8A H 0.6507 0.8284 1.0340 0.034 Uiso 1 1 calc R . .
H8B H 0.5568 0.7978 1.0648 0.034 Uiso 1 1 calc R . .
C9 C 0.4169(2) 0.84932(13) 0.9465(2) 0.0220(6) Uani 1 1 d . . .
C10 C 0.3807(2) 0.90107(14) 0.9299(2) 0.0260(7) Uani 1 1 d . . .
H10 H 0.3148 0.9096 0.9041 0.031 Uiso 1 1 calc R . .
C11 C 0.5371(3) 0.91186(16) 0.9887(2) 0.0329(8) Uani 1 1 d . . .
C12 C 0.4442(4) 1.00059(16) 0.9496(3) 0.0398(9) Uani 1 1 d . . .
H12A H 0.4913 1.0147 0.9962 0.048 Uiso 0.58(2) 1 calc PR A 1
H12B H 0.5006 1.0207 0.9826 0.048 Uiso 0.42(2) 1 d PR A 2
C13 C 0.3433(4) 1.0185(2) 0.9669(4) 0.0565(13) Uani 1 1 d . A .
H13A H 0.3423 1.0591 0.9726 0.085 Uiso 1 1 calc R . .
H13B H 0.3293 1.0011 1.0164 0.085 Uiso 1 1 calc R . .
H13C H 0.2918 1.0072 0.9231 0.085 Uiso 1 1 calc R . .
C14A C 0.4894(9) 1.0189(4) 0.8825(6) 0.055(3) Uiso 0.58(2) 1 d P A 1
H14A H 0.5550 1.0007 0.8829 0.083 Uiso 0.58(2) 1 calc PR A 1
H14B H 0.4989 1.0593 0.8853 0.083 Uiso 0.58(2) 1 calc PR A 1
H14C H 0.4453 1.0093 0.8334 0.083 Uiso 0.58(2) 1 calc PR A 1
C14B C 0.4313(12) 1.0187(5) 0.8556(8) 0.051(4) Uiso 0.42(2) 1 d P A 2
H14D H 0.4280 1.0594 0.8514 0.077 Uiso 0.42(2) 1 calc PR A 2
H14E H 0.3690 1.0026 0.8277 0.077 Uiso 0.42(2) 1 calc PR A 2
H14F H 0.4891 1.0051 0.8316 0.077 Uiso 0.42(2) 1 calc PR A 2
C15 C 0.6332(4) 0.9383(2) 1.0240(3) 0.0474(11) Uani 1 1 d . . .
H15A H 0.6560 0.9640 0.9854 0.071 Uiso 1 1 calc R . .
H15B H 0.6845 0.9095 1.0378 0.071 Uiso 1 1 calc R . .
H15C H 0.6225 0.9588 1.0720 0.071 Uiso 1 1 calc R . .
C16 C 0.3448(3) 0.73042(16) 0.7313(3) 0.0290(9) Uani 1 1 d . . .
C17 C 0.4241(3) 0.73299(16) 0.6855(2) 0.0296(7) Uani 1 1 d . . .
H17 H 0.4634 0.7659 0.6855 0.036 Uiso 1 1 calc R . .
C18 C 0.4452(3) 0.68771(19) 0.6404(2) 0.0366(9) Uani 1 1 d . . .
H18 H 0.4989 0.6901 0.6094 0.044 Uiso 1 1 calc R . .
C19 C 0.3898(4) 0.6390(2) 0.6395(3) 0.0421(10) Uani 1 1 d . . .
H19 H 0.4061 0.6079 0.6092 0.051 Uiso 1 1 calc R . .
C20 C 0.3094(4) 0.63660(19) 0.6840(3) 0.0421(10) Uani 1 1 d . . .
H20 H 0.2694 0.6039 0.6831 0.051 Uiso 1 1 calc R . .
C21 C 0.2879(3) 0.68248(17) 0.7297(2) 0.0346(8) Uani 1 1 d . . .
H21 H 0.2334 0.6805 0.7601 0.042 Uiso 1 1 calc R . .
C22 C 0.3748(3) 0.84882(15) 0.7561(2) 0.0277(7) Uani 1 1 d . . .
C23 C 0.4790(3) 0.85771(16) 0.7730(2) 0.0284(8) Uani 1 1 d . . .
H23 H 0.5200 0.8322 0.8059 0.034 Uiso 1 1 calc R . .
C24 C 0.5225(3) 0.90352(17) 0.7420(2) 0.0343(8) Uani 1 1 d . . .
H24 H 0.5931 0.9096 0.7543 0.041 Uiso 1 1 calc R . .
C25 C 0.4636(4) 0.9405(2) 0.6929(3) 0.0450(10) Uani 1 1 d . . .
H25 H 0.4938 0.9716 0.6706 0.054 Uiso 1 1 calc R . .
C26 C 0.3600(4) 0.9318(2) 0.6767(3) 0.0474(11) Uani 1 1 d . . .
H26 H 0.3192 0.9578 0.6445 0.057 Uiso 1 1 calc R . .
C27 C 0.3156(3) 0.88606(18) 0.7065(3) 0.0371(9) Uani 1 1 d . . .
H27 H 0.2451 0.8799 0.6935 0.045 Uiso 1 1 calc R . .
C28 C 0.1808(3) 0.79479(16) 0.7761(2) 0.0292(7) Uani 1 1 d . . .
H28A H 0.1618 0.8133 0.7241 0.035 Uiso 1 1 calc R . .
H28B H 0.1501 0.7572 0.7729 0.035 Uiso 1 1 calc R . .
C29 C 0.1387(3) 0.82822(17) 0.8405(2) 0.0284(8) Uani 1 1 d . . .
H29A H 0.0645 0.8238 0.8345 0.034 Uiso 1 1 calc R . .
H29B H 0.1539 0.8682 0.8344 0.034 Uiso 1 1 calc R . .
C30 C 0.1762(3) 0.86173(15) 1.0070(2) 0.0268(7) Uani 1 1 d . . .
C31 C 0.2496(3) 0.87425(16) 1.0722(2) 0.0276(7) Uani 1 1 d . . .
H31 H 0.3093 0.8525 1.0827 0.033 Uiso 1 1 calc R . .
C32 C 0.2336(3) 0.91901(17) 1.1214(2) 0.0329(8) Uani 1 1 d . . .
H32 H 0.2829 0.9276 1.1656 0.040 Uiso 1 1 calc R . .
C33 C 0.1480(3) 0.95082(16) 1.1070(2) 0.0345(8) Uani 1 1 d . . .
H33 H 0.1388 0.9816 1.1404 0.041 Uiso 1 1 calc R . .
C34 C 0.0744(3) 0.93787(16) 1.0431(2) 0.0341(8) Uani 1 1 d . . .
H34 H 0.0148 0.9598 1.0333 0.041 Uiso 1 1 calc R . .
C35 C 0.0876(3) 0.89306(16) 0.9937(2) 0.0307(7) Uani 1 1 d . . .
H35 H 0.0365 0.8838 0.9510 0.037 Uiso 1 1 calc R . .
C36 C 0.1165(3) 0.74865(15) 0.9702(2) 0.0288(7) Uani 1 1 d . . .
C37 C 0.1324(4) 0.73286(17) 1.0500(3) 0.0369(9) Uani 1 1 d . . .
H37 H 0.1775 0.7538 1.0868 0.044 Uiso 1 1 calc R . .
C38 C 0.0832(4) 0.68707(19) 1.0765(3) 0.0453(10) Uani 1 1 d . . .
H38 H 0.0938 0.6768 1.1311 0.054 Uiso 1 1 calc R . .
C39 C 0.0180(4) 0.65644(19) 1.0218(4) 0.0475(12) Uani 1 1 d . . .
H39 H -0.0152 0.6247 1.0392 0.057 Uiso 1 1 calc R . .
C40 C 0.0010(3) 0.67163(18) 0.9424(3) 0.0433(10) Uani 1 1 d . . .
H40 H -0.0442 0.6507 0.9056 0.052 Uiso 1 1 calc R . .
C41 C 0.0508(3) 0.71810(18) 0.9167(3) 0.0331(9) Uani 1 1 d . . .
H41 H 0.0394 0.7287 0.8623 0.040 Uiso 1 1 calc R . .
C42 C 0.2871(3) 0.64426(16) 0.9191(2) 0.0319(8) Uani 1 1 d . . .
C43 C 0.2594(4) 0.5861(2) 0.9210(4) 0.0568(14) Uani 1 1 d . . .
H43A H 0.3139 0.5652 0.9524 0.085 Uiso 1 1 calc R . .
H43B H 0.2483 0.5714 0.8666 0.085 Uiso 1 1 calc R . .
H43C H 0.1973 0.5823 0.9451 0.085 Uiso 1 1 calc R . .
C44 C 0.3976(3) 0.72903(17) 1.1089(3) 0.0314(10) Uani 1 1 d . . .
C45 C 0.4127(3) 0.7022(2) 1.1852(3) 0.0446(11) Uani 1 1 d . . .
H45A H 0.4604 0.6713 1.1841 0.067 Uiso 1 1 calc R . .
H45B H 0.3481 0.6878 1.1976 0.067 Uiso 1 1 calc R . .
H45C H 0.4399 0.7291 1.2260 0.067 Uiso 1 1 calc R . .
F1 F 0.7150(3) 0.85867(17) 0.8781(3) 0.0834(12) Uani 1 1 d . . .
B1A B 0.8000(8) 0.8925(5) 0.8751(6) 0.049(2) Uiso 0.644(9) 1 d PD B 1
F2A F 0.7727(4) 0.9419(2) 0.8421(3) 0.0691(18) Uiso 0.644(9) 1 d PD B 1
F3A F 0.8733(5) 0.8663(3) 0.8375(4) 0.0705(17) Uiso 0.644(9) 1 d PD B 1
F4A F 0.8412(5) 0.8973(3) 0.9537(4) 0.0696(17) Uiso 0.644(9) 1 d PD B 1
B1B B 0.8042(11) 0.8772(6) 0.8656(9) 0.039(4) Uiso 0.356(9) 1 d PD B 2
F2B F 0.791(2) 0.9049(10) 0.7945(13) 0.180(10) Uiso 0.356(9) 1 d PD B 2
F3B F 0.8788(7) 0.8376(4) 0.8629(6) 0.058(3) Uiso 0.356(9) 1 d PD B 2
F4B F 0.8466(14) 0.9218(7) 0.9148(11) 0.115(5) Uiso 0.356(9) 1 d PD B 2
B2 B 0.5754(4) 0.6187(2) 0.0635(3) 0.0404(11) Uani 1 1 d . . .
F5 F 0.5976(2) 0.67483(12) 0.07548(18) 0.0511(6) Uani 1 1 d . . .
F6 F 0.5806(2) 0.59390(13) 0.13805(18) 0.0548(7) Uani 1 1 d . . .
F7 F 0.6468(3) 0.59432(17) 0.0236(2) 0.0740(10) Uani 1 1 d . . .
F8 F 0.4799(3) 0.61350(16) 0.0234(2) 0.0734(10) Uani 1 1 d . . .
B3 B 0.5137(4) 0.8685(2) 0.2224(3) 0.0392(10) Uani 1 1 d . . .
F9 F 0.4279(2) 0.8701(2) 0.2577(2) 0.0784(12) Uani 1 1 d . . .
F10 F 0.5353(3) 0.81312(14) 0.2049(2) 0.0650(9) Uani 1 1 d . . .
F11 F 0.5942(2) 0.88847(15) 0.2754(2) 0.0616(9) Uani 1 1 d . . .
F12 F 0.4984(3) 0.89803(18) 0.1524(2) 0.0767(10) Uani 1 1 d . . .

loop_
_atom_site_aniso_label
_atom_site_aniso_U_11
_atom_site_aniso_U_22
_atom_site_aniso_U_33
_atom_site_aniso_U_23
_atom_site_aniso_U_13
_atom_site_aniso_U_12
Rh 0.01336(10) 0.02496(10) 0.02395(10) -0.00234(10) 0.00553(7) -0.00035(10)
P1 0.0146(4) 0.0316(4) 0.0244(4) -0.0024(3) 0.0051(3) -0.0001(3)
P2 0.0140(4) 0.0284(4) 0.0285(4) -0.0038(3) 0.0082(3) 0.0000(3)
N1 0.0219(16) 0.0386(17) 0.0302(15) -0.0020(13) 0.0056(12) 0.0085(13)
N2 0.0129(14) 0.0336(15) 0.0261(13) -0.0037(11) 0.0046(11) 0.0029(10)
N3 0.0163(14) 0.0281(14) 0.0345(15) -0.0061(11) 0.0046(12) -0.0035(11)
N4 0.0287(17) 0.0295(15) 0.0440(17) -0.0030(13) 0.0089(14) -0.0023(12)
N5 0.0174(15) 0.0272(15) 0.0340(15) -0.0040(11) 0.0082(12) -0.0012(11)
N6 0.0195(15) 0.0314(16) 0.0302(16) -0.0013(13) 0.0073(11) 0.0010(12)
C1 0.0179(16) 0.0282(16) 0.0247(15) -0.0008(13) 0.0041(12) -0.0007(13)
C2 0.0202(17) 0.0338(18) 0.0280(16) 0.0005(14) 0.0044(13) 0.0063(14)
C3 0.0211(19) 0.037(2) 0.0322(18) -0.0008(17) 0.0024(14) 0.0015(16)
C4 0.022(2) 0.050(2) 0.047(2) -0.0060(19) 0.0077(17) 0.0154(18)
C5 0.054(3) 0.048(3) 0.042(2) 0.0007(19) 0.016(2) 0.024(2)
C6 0.057(3) 0.058(3) 0.066(3) -0.005(2) 0.041(3) 0.002(2)
C7 0.018(2) 0.066(3) 0.048(2) -0.008(2) 0.0006(17) 0.0106(19)
C8 0.0217(18) 0.0321(19) 0.0312(18) -0.0054(14) 0.0019(14) 0.0026(14)
C9 0.0153(16) 0.0216(15) 0.0297(16) -0.0049(12) 0.0049(13) -0.0056(12)
C10 0.020(2) 0.0267(15) 0.0317(15) -0.0049(14) 0.0045(15) -0.0009(12)
C11 0.028(2) 0.0313(18) 0.0409(19) -0.0054(15) 0.0110(16) -0.0017(14)
C12 0.045(3) 0.0259(18) 0.051(2) -0.0048(16) 0.0126(19) -0.0031(16)
C13 0.049(3) 0.035(2) 0.087(4) -0.006(2) 0.010(3) 0.003(2)
C15 0.036(2) 0.046(2) 0.061(3) -0.013(2) 0.007(2) -0.0103(19)
C16 0.020(2) 0.036(2) 0.031(2) -0.0005(14) 0.0049(16) 0.0014(13)
C17 0.0199(18) 0.040(2) 0.0296(17) -0.0013(14) 0.0068(14) 0.0016(14)
C18 0.028(2) 0.052(2) 0.0325(18) -0.0065(16) 0.0113(15) 0.0052(17)
C19 0.042(2) 0.049(2) 0.037(2) -0.0123(17) 0.0106(18) 0.0059(19)
C20 0.040(2) 0.043(2) 0.047(2) -0.0123(18) 0.0171(19) -0.0024(18)
C21 0.0255(19) 0.042(2) 0.0376(19) -0.0100(16) 0.0100(15) -0.0030(16)
C22 0.0206(17) 0.0345(18) 0.0287(16) -0.0032(14) 0.0052(13) 0.0003(14)
C23 0.0219(18) 0.0317(19) 0.0322(18) 0.0016(14) 0.0058(14) 0.0010(14)
C24 0.031(2) 0.038(2) 0.0340(19) -0.0018(15) 0.0058(16) -0.0054(16)
C25 0.044(3) 0.041(2) 0.051(2) 0.0055(19) 0.010(2) -0.0043(19)
C26 0.039(2) 0.048(3) 0.053(3) 0.015(2) -0.001(2) 0.0050(19)
C27 0.025(2) 0.043(2) 0.043(2) 0.0068(17) 0.0016(16) 0.0023(16)
C28 0.0201(17) 0.0376(19) 0.0308(17) -0.0058(14) 0.0068(13) -0.0007(14)
C29 0.0196(18) 0.0353(19) 0.0316(18) -0.0024(15) 0.0081(14) 0.0004(14)
C30 0.0203(17) 0.0312(17) 0.0301(16) -0.0014(13) 0.0085(13) -0.0015(13)
C31 0.0289(19) 0.0272(17) 0.0283(16) -0.0030(13) 0.0099(14) -0.0003(14)
C32 0.032(2) 0.036(2) 0.0312(18) -0.0067(15) 0.0064(16) -0.0011(16)
C33 0.041(2) 0.0304(18) 0.0356(18) -0.0066(14) 0.0169(16) 0.0029(15)
C34 0.0249(19) 0.0350(19) 0.044(2) -0.0008(16) 0.0105(16) 0.0062(15)
C35 0.0247(19) 0.0322(18) 0.0359(18) -0.0028(14) 0.0070(15) 0.0008(14)
C36 0.0206(17) 0.0271(17) 0.0415(19) -0.0076(14) 0.0139(15) -0.0012(13)
C37 0.037(2) 0.0351(19) 0.044(2) -0.0074(15) 0.0227(19) -0.0067(16)
C38 0.051(3) 0.042(2) 0.050(2) -0.0024(19) 0.031(2) -0.0044(19)
C39 0.041(3) 0.030(2) 0.079(3) -0.003(2) 0.032(2) -0.0081(18)
C40 0.023(2) 0.037(2) 0.073(3) -0.013(2) 0.0166(19) -0.0069(15)
C41 0.0207(19) 0.0304(18) 0.051(2) -0.0091(18) 0.0144(17) 0.0019(15)
C42 0.0219(18) 0.0304(19) 0.043(2) -0.0027(15) 0.0020(15) -0.0007(14)
C43 0.048(3) 0.039(2) 0.078(4) 0.002(2) -0.011(3) -0.007(2)
C44 0.021(2) 0.042(2) 0.032(2) -0.0022(15) 0.0074(16) -0.0015(14)
C45 0.031(2) 0.071(3) 0.033(2) 0.015(2) 0.0069(17) 0.014(2)
F1 0.0411(19) 0.082(2) 0.126(4) 0.024(2) 0.008(2) -0.0184(17)
B2 0.036(3) 0.045(2) 0.039(2) 0.0013(19) 0.000(2) 0.011(2)
F5 0.0499(17) 0.0483(15) 0.0544(15) 0.0045(12) 0.0049(13) 0.0059(12)
F6 0.0457(16) 0.0617(17) 0.0541(15) 0.0154(13) -0.0033(13) -0.0054(13)
F7 0.082(3) 0.089(3) 0.0549(18) -0.0102(17) 0.0205(17) 0.033(2)
F8 0.052(2) 0.080(2) 0.077(2) 0.0130(18) -0.0307(17) -0.0069(16)
B3 0.026(2) 0.053(3) 0.038(2) -0.014(2) 0.0030(18) 0.0027(19)
F9 0.0276(15) 0.150(4) 0.0587(19) -0.031(2) 0.0122(13) -0.0048(18)
F10 0.069(2) 0.0599(18) 0.0614(17) -0.0211(15) -0.0089(15) 0.0151(16)
F11 0.0243(14) 0.081(2) 0.077(2) -0.0361(17) -0.0011(13) 0.0029(13)
F12 0.072(3) 0.091(3) 0.066(2) 0.0167(19) 0.0071(18) 0.002(2)

loop_
_atom_type_symbol
_atom_type_description
_atom_type_scat_dispersion_real
_atom_type_scat_dispersion_imag
_atom_type_scat_source
C C 0.0181 0.0091 'International Tables Vol C Tables 4.2.6.8 and 6.1.1.4'
H H 0.0000 0.0000 'International Tables Vol C Tables 4.2.6.8 and 6.1.1.4'
B B 0.0090 0.0039 'International Tables Vol C Tables 4.2.6.8 and 6.1.1.4'
N N 0.0311 0.0180 'International Tables Vol C Tables 4.2.6.8 and 6.1.1.4'
F F 0.0727 0.0534 'International Tables Vol C Tables 4.2.6.8 and 6.1.1.4'
P P 0.2955 0.4335 'International Tables Vol C Tables 4.2.6.8 and 6.1.1.4'
Cl Cl 0.3639 0.7018 'International Tables Vol C Tables 4.2.6.8 and 6.1.1.4'
Rh Rh 0.0927 3.6045 'International Tables Vol C Tables 4.2.6.8 and 6.1.1.4'

loop_
_geom_angle_atom_site_label_1
_geom_angle_atom_site_label_2
_geom_angle_atom_site_label_3
_geom_angle
C9 Rh C1 87.04(14)
C9 Rh N5 175.07(14)
C1 Rh N5 89.78(13)
C9 Rh N6 92.42(13)
C1 Rh N6 89.89(12)
N5 Rh N6 83.80(12)
C9 Rh P1 91.93(10)
C1 Rh P1 91.72(10)
N5 Rh P1 91.94(9)
N6 Rh P1 175.43(9)
C9 Rh P2 91.71(10)
C1 Rh P2 177.68(10)
N5 Rh P2 91.59(9)
N6 Rh P2 92.11(9)
P1 Rh P2 86.36(3)
C22 P1 C16 105.54(19)
C22 P1 C28 108.66(18)
C16 P1 C28 103.37(19)
C22 P1 Rh 116.63(12)
C16 P1 Rh 115.22(14)
C28 P1 Rh 106.51(12)
C36 P2 C30 104.41(16)
C36 P2 C29 108.30(19)
C30 P2 C29 105.64(18)
C36 P2 Rh 110.82(12)
C30 P2 Rh 120.45(12)
C29 P2 Rh 106.67(13)
C3 N1 C2 109.5(3)
C3 N1 C4 124.1(4)
C2 N1 C4 125.5(3)
C3 N2 C1 110.9(3)
C3 N2 C8 124.9(3)
C1 N2 C8 124.1(3)
C11 N3 C9 110.5(3)
C11 N3 C8 125.0(3)
C9 N3 C8 124.3(3)
C11 N4 C10 108.2(3)
C11 N4 C12 125.7(4)
C10 N4 C12 126.1(3)
C42 N5 Rh 170.9(3)
C44 N6 Rh 163.6(3)
C2 C1 N2 104.7(3)
C2 C1 Rh 134.7(3)
N2 C1 Rh 120.6(2)
C1 C2 N1 108.9(3)
C1 C2 H2 125.5
N1 C2 H2 125.5
N1 C3 N2 106.0(3)
N1 C3 C7 127.1(4)
N2 C3 C7 126.8(4)
N1 C4 C5 110.8(4)
N1 C4 C6 108.2(4)
C5 C4 C6 112.6(4)
N1 C4 H4 108.4
C5 C4 H4 108.4
C6 C4 H4 108.4
C4 C5 H5A 109.5
C4 C5 H5B 109.5
H5A C5 H5B 109.5
C4 C5 H5C 109.5
H5A C5 H5C 109.5
H5B C5 H5C 109.5
C4 C6 H6A 109.5
C4 C6 H6B 109.5
H6A C6 H6B 109.5
C4 C6 H6C 109.5
H6A C6 H6C 109.5
H6B C6 H6C 109.5
C3 C7 H7A 109.5
C3 C7 H7B 109.5
H7A C7 H7B 109.5
C3 C7 H7C 109.5
H7A C7 H7C 109.5
H7B C7 H7C 109.5
N2 C8 N3 109.9(3)
N2 C8 H8A 109.7
N3 C8 H8A 109.7
N2 C8 H8B 109.7
N3 C8 H8B 109.7
H8A C8 H8B 108.2
C10 C9 N3 104.7(3)
C10 C9 Rh 133.7(2)
N3 C9 Rh 121.6(2)
C9 C10 N4 109.3(3)
C9 C10 H10 125.4
N4 C10 H10 125.4
N3 C11 N4 107.3(3)
N3 C11 C15 127.7(4)
N4 C11 C15 125.0(4)
C14A C12 N4 108.9(5)
C14A C12 C13 124.3(6)
N4 C12 C13 110.4(4)
N4 C12 C14B 109.6(5)
C13 C12 C14B 98.0(7)
C14A C12 H12A 103.7
N4 C12 H12A 103.7
C13 C12 H12A 103.7
N4 C12 H12B 112.7
C13 C12 H12B 112.7
C14B C12 H12B 112.7
C12 C13 H13A 109.5
C12 C13 H13B 109.5
H13A C13 H13B 109.5
C12 C13 H13C 109.5
H13A C13 H13C 109.5
H13B C13 H13C 109.5
C12 C14A H14A 109.5
C12 C14A H14B 109.5
C12 C14A H14C 109.5
C12 C14B H14D 109.5
C12 C14B H14E 109.5
H14D C14B H14E 109.5
C12 C14B H14F 109.5
H14D C14B H14F 109.5
H14E C14B H14F 109.5
C11 C15 H15A 109.5
C11 C15 H15B 109.5
H15A C15 H15B 109.5
C11 C15 H15C 109.5
H15A C15 H15C 109.5
H15B C15 H15C 109.5
C21 C16 C17 119.0(4)
C21 C16 P1 119.6(3)
C17 C16 P1 121.3(3)
C18 C17 C16 120.1(4)
C18 C17 H17 120.0
C16 C17 H17 120.0
C17 C18 C19 121.5(4)
C17 C18 H18 119.3
C19 C18 H18 119.3
C18 C19 C20 118.6(4)
C18 C19 H19 120.7
C20 C19 H19 120.7
C19 C20 C21 119.9(4)
C19 C20 H20 120.0
C21 C20 H20 120.0
C16 C21 C20 120.9(4)
C16 C21 H21 119.6
C20 C21 H21 119.6
C27 C22 C23 119.4(4)
C27 C22 P1 120.6(3)
C23 C22 P1 120.0(3)
C24 C23 C22 120.2(4)
C24 C23 H23 119.9
C22 C23 H23 119.9
C23 C24 C25 120.3(4)
C23 C24 H24 119.8
C25 C24 H24 119.8
C24 C25 C26 119.4(4)
C24 C25 H25 120.3
C26 C25 H25 120.3
C27 C26 C25 121.0(4)
C27 C26 H26 119.5
C25 C26 H26 119.5
C26 C27 C22 119.6(4)
C26 C27 H27 120.2
C22 C27 H27 120.2
C29 C28 P1 112.3(3)
C29 C28 H28A 109.1
P1 C28 H28A 109.1
C29 C28 H28B 109.1
P1 C28 H28B 109.1
H28A C28 H28B 107.9
C28 C29 P2 110.6(3)
C28 C29 H29A 109.5
P2 C29 H29A 109.5
C28 C29 H29B 109.5
P2 C29 H29B 109.5
H29A C29 H29B 108.1
C35 C30 C31 119.8(3)
C35 C30 P2 119.2(3)
C31 C30 P2 121.0(3)
C32 C31 C30 119.1(4)
C32 C31 H31 120.4
C30 C31 H31 120.4
C33 C32 C31 121.1(4)
C33 C32 H32 119.4
C31 C32 H32 119.4
C32 C33 C34 119.8(3)
C32 C33 H33 120.1
C34 C33 H33 120.1
C35 C34 C33 120.4(4)
C35 C34 H34 119.8
C33 C34 H34 119.8
C34 C35 C30 119.7(4)
C34 C35 H35 120.2
C30 C35 H35 120.2
C41 C36 C37 119.3(4)
C41 C36 P2 122.9(3)
C37 C36 P2 117.4(3)
C38 C37 C36 121.0(4)
C38 C37 H37 119.5
C36 C37 H37 119.5
C37 C38 C39 119.0(5)
C37 C38 H38 120.5
C39 C38 H38 120.5
C40 C39 C38 120.9(4)
C40 C39 H39 119.6
C38 C39 H39 119.6
C39 C40 C41 119.4(4)
C39 C40 H40 120.3
C41 C40 H40 120.3
C36 C41 C40 120.4(5)
C36 C41 H41 119.8
C40 C41 H41 119.8
N5 C42 C43 178.3(5)
C42 C43 H43A 109.5
C42 C43 H43B 109.5
H43A C43 H43B 109.5
C42 C43 H43C 109.5
H43A C43 H43C 109.5
H43B C43 H43C 109.5
N6 C44 C45 177.2(5)
C44 C45 H45A 109.5
C44 C45 H45B 109.5
H45A C45 H45B 109.5
C44 C45 H45C 109.5
H45A C45 H45C 109.5
H45B C45 H45C 109.5
F2A B1A F4A 112.4(9)
F2A B1A F3A 112.2(8)
F4A B1A F3A 105.6(7)
F2A B1A F1 110.7(7)
F4A B1A F1 103.3(7)
F3A B1A F1 112.3(8)
F1 B1B F2B 107.2(15)
F1 B1B F3B 116.4(12)
F2B B1B F3B 108.3(16)
F1 B1B F4B 117.1(14)
F2B B1B F4B 98.3(17)
F3B B1B F4B 107.7(13)
F8 B2 F7 112.4(4)
F8 B2 F5 109.1(4)
F7 B2 F5 109.6(5)
F8 B2 F6 109.8(5)
F7 B2 F6 108.3(4)
F5 B2 F6 107.4(4)
F9 B3 F12 109.2(4)
F9 B3 F11 109.1(4)
F12 B3 F11 113.0(5)
F9 B3 F10 109.3(5)
F12 B3 F10 108.5(4)
F11 B3 F10 107.5(4)

loop_
_geom_bond_atom_site_label_1
_geom_bond_atom_site_label_2
_geom_bond_distance
Rh C9 2.021(3)
Rh C1 2.072(4)
Rh N5 2.098(3)
Rh N6 2.125(3)
Rh P1 2.2685(9)
Rh P2 2.3618(9)
P1 C22 1.812(4)
P1 C16 1.824(4)
P1 C28 1.835(4)
P2 C36 1.817(4)
P2 C30 1.823(4)
P2 C29 1.835(4)
N1 C3 1.328(5)
N1 C2 1.383(5)
N1 C4 1.492(5)
N2 C3 1.345(5)
N2 C1 1.397(4)
N2 C8 1.447(5)
N3 C11 1.336(5)
N3 C9 1.393(4)
N3 C8 1.456(5)
N4 C11 1.344(5)
N4 C10 1.378(5)
N4 C12 1.475(5)
N5 C42 1.126(5)
N6 C44 1.121(6)
C1 C2 1.332(5)
C2 H2 0.9500
C3 C7 1.479(6)
C4 C5 1.494(7)
C4 C6 1.529(7)
C4 H4 1.0000
C5 H5A 0.9800
C5 H5B 0.9800
C5 H5C 0.9800
C6 H6A 0.9800
C6 H6B 0.9800
C6 H6C 0.9800
C7 H7A 0.9800
C7 H7B 0.9800
C7 H7C 0.9800
C8 H8A 0.9900
C8 H8B 0.9900
C9 C10 1.350(5)
C10 H10 0.9500
C11 C15 1.484(6)
C12 C14A 1.430(11)
C12 C13 1.484(7)
C12 C14B 1.639(14)
C12 H12A 1.0000
C12 H12B 1.0000
C13 H13A 0.9800
C13 H13B 0.9800
C13 H13C 0.9800
C14A H14A 0.9800
C14A H14B 0.9800
C14A H14C 0.9800
C14B H14D 0.9800
C14B H14E 0.9800
C14B H14F 0.9800
C15 H15A 0.9800
C15 H15B 0.9800
C15 H15C 0.9800
C16 C21 1.379(6)
C16 C17 1.400(6)
C17 C18 1.382(6)
C17 H17 0.9500
C18 C19 1.384(7)
C18 H18 0.9500
C19 C20 1.398(6)
C19 H19 0.9500
C20 C21 1.401(6)
C20 H20 0.9500
C21 H21 0.9500
C22 C27 1.397(5)
C22 C23 1.401(5)
C23 C24 1.383(6)
C23 H23 0.9500
C24 C25 1.387(6)
C24 H24 0.9500
C25 C26 1.392(7)
C25 H25 0.9500
C26 C27 1.380(6)
C26 H26 0.9500
C27 H27 0.9500
C28 C29 1.525(5)
C28 H28A 0.9900
C28 H28B 0.9900
C29 H29A 0.9900
C29 H29B 0.9900
C30 C35 1.397(5)
C30 C31 1.407(5)
C31 C32 1.395(5)
C31 H31 0.9500
C32 C33 1.371(6)
C32 H32 0.9500
C33 C34 1.396(6)
C33 H33 0.9500
C34 C35 1.391(5)
C34 H34 0.9500
C35 H35 0.9500
C36 C41 1.384(6)
C36 C37 1.395(6)
C37 C38 1.388(6)
C37 H37 0.9500
C38 C39 1.392(8)
C38 H38 0.9500
C39 C40 1.384(8)
C39 H39 0.9500
C40 C41 1.400(6)
C40 H40 0.9500
C41 H41 0.9500
C42 C43 1.447(6)
C43 H43A 0.9800
C43 H43B 0.9800
C43 H43C 0.9800
C44 C45 1.435(6)
C45 H45A 0.9800
C45 H45B 0.9800
C45 H45C 0.9800
F1 B1B 1.317(16)
F1 B1A 1.404(11)
B1A F2A 1.339(11)
B1A F4A 1.377(11)
B1A F3A 1.393(11)
B1B F2B 1.367(17)
B1B F3B 1.386(15)
B1B F4B 1.426(16)
B2 F8 1.368(6)
B2 F7 1.376(6)
B2 F5 1.390(6)
B2 F6 1.391(6)
B3 F9 1.367(6)
B3 F12 1.375(6)
B3 F11 1.390(5)
B3 F10 1.401(6)

loop_
_geom_torsion_atom_site_label_1
_geom_torsion_atom_site_label_2
_geom_torsion_atom_site_label_3
_geom_torsion_atom_site_label_4
_geom_torsion
C9 Rh P1 C22 13.45(17)
C1 Rh P1 C22 -73.65(16)
N5 Rh P1 C22 -163.49(16)
P2 Rh P1 C22 105.04(14)
C9 Rh P1 C16 138.03(19)
C1 Rh P1 C16 50.93(19)
N5 Rh P1 C16 -38.91(18)
P2 Rh P1 C16 -130.38(16)
C9 Rh P1 C28 -108.01(16)
C1 Rh P1 C28 164.89(16)
N5 Rh P1 C28 75.05(16)
P2 Rh P1 C28 -16.42(13)
C9 Rh P2 C36 -155.28(17)
N5 Rh P2 C36 21.05(16)
N6 Rh P2 C36 -62.80(16)
P1 Rh P2 C36 112.89(14)
C9 Rh P2 C30 -33.13(17)
N5 Rh P2 C30 143.21(16)
N6 Rh P2 C30 59.36(16)
P1 Rh P2 C30 -124.95(14)
C9 Rh P2 C29 87.04(17)
N5 Rh P2 C29 -96.63(16)
N6 Rh P2 C29 179.52(17)
P1 Rh P2 C29 -4.79(14)
C3 N2 C1 C2 -1.3(4)
C8 N2 C1 C2 -178.3(3)
C3 N2 C1 Rh 176.5(3)
C8 N2 C1 Rh -0.5(5)
C9 Rh C1 C2 -147.5(4)
N5 Rh C1 C2 36.3(4)
N6 Rh C1 C2 120.1(4)
P1 Rh C1 C2 -55.7(4)
C9 Rh C1 N2 35.5(3)
N5 Rh C1 N2 -140.7(3)
N6 Rh C1 N2 -56.9(3)
P1 Rh C1 N2 127.3(3)
N2 C1 C2 N1 0.9(4)
Rh C1 C2 N1 -176.5(3)
C3 N1 C2 C1 -0.1(5)
C4 N1 C2 C1 -169.9(4)
C2 N1 C3 N2 -0.7(4)
C4 N1 C3 N2 169.3(4)
C2 N1 C3 C7 175.7(4)
C4 N1 C3 C7 -14.4(7)
C1 N2 C3 N1 1.2(4)
C8 N2 C3 N1 178.2(3)
C1 N2 C3 C7 -175.1(4)
C8 N2 C3 C7 1.9(7)
C3 N1 C4 C5 147.0(4)
C2 N1 C4 C5 -44.7(5)
C3 N1 C4 C6 -89.1(5)
C2 N1 C4 C6 79.2(5)
C3 N2 C8 N3 135.0(4)
C1 N2 C8 N3 -48.4(5)
C11 N3 C8 N2 -133.3(4)
C9 N3 C8 N2 52.5(5)
C11 N3 C9 C10 0.3(4)
C8 N3 C9 C10 175.2(3)
C11 N3 C9 Rh 179.8(3)
C8 N3 C9 Rh -5.3(5)
C1 Rh C9 C10 146.8(4)
N6 Rh C9 C10 -123.4(4)
P1 Rh C9 C10 55.2(4)
P2 Rh C9 C10 -31.3(4)
C1 Rh C9 N3 -32.6(3)
N6 Rh C9 N3 57.1(3)
P1 Rh C9 N3 -124.3(3)
P2 Rh C9 N3 149.3(3)
N3 C9 C10 N4 -0.5(4)
Rh C9 C10 N4 180.0(3)
C11 N4 C10 C9 0.7(5)
C12 N4 C10 C9 -179.8(4)
C9 N3 C11 N4 0.1(4)
C8 N3 C11 N4 -174.7(3)
C9 N3 C11 C15 179.7(4)
C8 N3 C11 C15 4.8(7)
C10 N4 C11 N3 -0.5(4)
C12 N4 C11 N3 179.9(4)
C10 N4 C11 C15 179.9(4)
C12 N4 C11 C15 0.3(7)
C11 N4 C12 C14A 80.6(7)
C10 N4 C12 C14A -98.9(7)
C11 N4 C12 C13 -139.7(5)
C10 N4 C12 C13 40.7(6)
C11 N4 C12 C14B 113.5(7)
C10 N4 C12 C14B -66.0(8)
C22 P1 C16 C21 -160.5(3)
C28 P1 C16 C21 -46.5(4)
Rh P1 C16 C21 69.3(4)
C22 P1 C16 C17 21.8(4)
C28 P1 C16 C17 135.8(3)
Rh P1 C16 C17 -108.4(3)
C21 C16 C17 C18 -0.8(6)
P1 C16 C17 C18 176.9(3)
C16 C17 C18 C19 -0.4(6)
C17 C18 C19 C20 1.5(7)
C18 C19 C20 C21 -1.5(7)
C17 C16 C21 C20 0.8(6)
P1 C16 C21 C20 -176.9(4)
C19 C20 C21 C16 0.3(7)
C16 P1 C22 C27 99.0(3)
C28 P1 C22 C27 -11.3(4)
Rh P1 C22 C27 -131.6(3)
C16 P1 C22 C23 -78.7(3)
C28 P1 C22 C23 171.0(3)
Rh P1 C22 C23 50.7(3)
C27 C22 C23 C24 1.1(6)
P1 C22 C23 C24 178.8(3)
C22 C23 C24 C25 -0.9(6)
C23 C24 C25 C26 1.4(7)
C24 C25 C26 C27 -2.1(8)
C25 C26 C27 C22 2.2(7)
C23 C22 C27 C26 -1.7(6)
P1 C22 C27 C26 -179.5(4)
C22 P1 C28 C29 -85.5(3)
C16 P1 C28 C29 162.7(3)
Rh P1 C28 C29 40.9(3)
P1 C28 C29 P2 -46.6(3)
C36 P2 C29 C28 -89.1(3)
C30 P2 C29 C28 159.5(3)
Rh P2 C29 C28 30.2(3)
C36 P2 C30 C35 -77.5(3)
C29 P2 C30 C35 36.7(3)
Rh P2 C30 C35 157.3(3)
C36 P2 C30 C31 101.9(3)
C29 P2 C30 C31 -143.9(3)
Rh P2 C30 C31 -23.3(4)
C35 C30 C31 C32 -1.8(6)
P2 C30 C31 C32 178.8(3)
C30 C31 C32 C33 -0.1(6)
C31 C32 C33 C34 1.2(6)
C32 C33 C34 C35 -0.3(6)
C33 C34 C35 C30 -1.6(6)
C31 C30 C35 C34 2.6(6)
P2 C30 C35 C34 -178.0(3)
C30 P2 C36 C41 132.3(3)
C29 P2 C36 C41 20.1(4)
Rh P2 C36 C41 -96.5(3)
C30 P2 C36 C37 -54.3(3)
C29 P2 C36 C37 -166.5(3)
Rh P2 C36 C37 76.8(3)
C41 C36 C37 C38 -0.1(6)
P2 C36 C37 C38 -173.7(3)
C36 C37 C38 C39 0.7(7)
C37 C38 C39 C40 -1.0(7)
C38 C39 C40 C41 0.7(7)
C37 C36 C41 C40 -0.2(6)
P2 C36 C41 C40 173.0(3)
C39 C40 C41 C36 -0.1(6)

loop_
_platon_squeeze_void_nr
_platon_squeeze_void_average_x
_platon_squeeze_void_average_y
_platon_squeeze_void_average_z
_platon_squeeze_void_volume
_platon_squeeze_void_count_electrons
_platon_squeeze_void_content
1 -0.081 0.017 0.235 221 61 'C H2 Cl2, C2 H3 N'
2 -0.081 -0.017 0.735 219 61 'C H2 Cl2, C2 H3 N'
3 0.419 0.517 0.235 221 61 'C H2 Cl2, C2 H3 N'
4 0.419 0.483 0.735 219 61 'C H2 Cl2, C2 H3 N'
